data_7158244
loop_
_publ_author_name
'Tsyrenova, Biligma D.'
'Khrustalev, Victor N.'
'Nenajdenko, Valentine G.'

_publ_section_title
;
 Synthesis of blue light emitting heterocycles <i>via</i> cyclization of
 2-pyridine derived 4-azido-r1,2,3-triazoles.
;
_journal_issue 37
_journal_name_full 'Organic &amp; biomolecular chemistry'
_journal_page_first 8140
_journal_page_last 8152
_journal_paper_doi 10.1039/d1ob01084k
_journal_volume 19
_journal_year 2021
_chemical_formula_moiety 'C17 H11 N5'
_chemical_formula_sum 'C17 H11 N5'
_chemical_formula_weight 285.31
_space_group_crystal_system monoclinic
_space_group_IT_number 14
_space_group_name_Hall '-P 2yn'
_space_group_name_H-M_alt 'P 1 21/n 1'
_atom_sites_solution_hydrogens geom
_atom_sites_solution_primary difmap
_atom_sites_solution_secondary difmap
_audit_creation_method SHELXL-2018/3
_audit_update_record
;
2021-04-26 deposited with the CCDC.	2021-08-16 downloaded from the CCDC.
;
_cell_angle_alpha 90
_cell_angle_beta 90.3540(10)
_cell_angle_gamma 90
_cell_formula_units_Z 4
_cell_length_a 6.09350(10)
_cell_length_b 9.7182(2)
_cell_length_c 22.0737(5)
_cell_measurement_reflns_used 7496
_cell_measurement_temperature 100(2)
_cell_measurement_theta_max 32.52
_cell_measurement_theta_min 2.29
_cell_volume 1307.13(5)
_computing_cell_refinement 'SAINT (Bruker, 2013)'
_computing_data_collection 'APEX3 (Bruker, 2018)'
_computing_data_reduction 'SAINT (Bruker, 2013)'
_computing_molecular_graphics 'SHELXTL (Sheldrick, 2015)'
_computing_publication_material 'SHELXTL (Sheldrick, 2015)'
_computing_structure_refinement 'SHELXL (Sheldrick, 2015)'
_computing_structure_solution 'SHELXT (Sheldrick, 2015)'
_diffrn_ambient_temperature 100(2)
_diffrn_measured_fraction_theta_full 0.997
_diffrn_measured_fraction_theta_max 0.998
_diffrn_measurement_device_type 'Bruker D8 QUEST PHOTON-III CCD'
_diffrn_measurement_method '\f and \w scans'
_diffrn_radiation_type MoK\a
_diffrn_radiation_wavelength 0.71073
_diffrn_reflns_av_R_equivalents 0.0467
_diffrn_reflns_av_unetI/netI 0.0283
_diffrn_reflns_Laue_measured_fraction_full 0.997
_diffrn_reflns_Laue_measured_fraction_max 0.998
_diffrn_reflns_limit_h_max 9
_diffrn_reflns_limit_h_min -9
_diffrn_reflns_limit_k_max 14
_diffrn_reflns_limit_k_min -14
_diffrn_reflns_limit_l_max 33
_diffrn_reflns_limit_l_min -33
_diffrn_reflns_number 31021
_diffrn_reflns_point_group_measured_fraction_full 0.997
_diffrn_reflns_point_group_measured_fraction_max 0.998
_diffrn_reflns_theta_full 25.242
_diffrn_reflns_theta_max 32.609
_diffrn_reflns_theta_min 2.290
_exptl_absorpt_coefficient_mu 0.092
_exptl_absorpt_correction_T_max 0.987
_exptl_absorpt_correction_T_min 0.972
_exptl_absorpt_correction_type multi-scan
_exptl_absorpt_process_details
; 
 SADABS 2016/2: Krause, L., Herbst-Irmer, R., Sheldrick G.M. & Stalke D., 
 J. Appl. Cryst. 48 (2015) 3-10. 
;
_exptl_crystal_colour red
_exptl_crystal_density_diffrn 1.450
_exptl_crystal_description plate
_exptl_crystal_F_000 592
_exptl_crystal_size_max 0.24
_exptl_crystal_size_mid 0.20
_exptl_crystal_size_min 0.05
_refine_diff_density_max 0.386
_refine_diff_density_min -0.215
_refine_diff_density_rms 0.045
_refine_ls_extinction_method none
_refine_ls_goodness_of_fit_ref 1.024
_refine_ls_hydrogen_treatment constr
_refine_ls_matrix_type full
_refine_ls_number_parameters 277
_refine_ls_number_reflns 4776
_refine_ls_number_restraints 84
_refine_ls_restrained_S_all 1.061
_refine_ls_R_factor_all 0.0685
_refine_ls_R_factor_gt 0.0472
_refine_ls_shift/su_max 0.001
_refine_ls_shift/su_mean 0.000
_refine_ls_structure_factor_coef Fsqd
_refine_ls_weighting_details 'w=1/[\s^2^(Fo^2^)+(0.0704P)^2^+0.261P] where P=(Fo^2^+2Fc^2^)/3'
_refine_ls_weighting_scheme calc
_refine_ls_wR_factor_gt 0.1213
_refine_ls_wR_factor_ref 0.1382
_reflns_Friedel_coverage 0.000
_reflns_number_gt 3551
_reflns_number_total 4776
_reflns_threshold_expression 'I > 2\s(I)'
_cod_data_source_file d1ob01084k2.cif
_cod_data_source_block 3b
_cod_depositor_comments 'Adding full bibliography for 7158242--7158244.cif.'
_cod_original_sg_symbol_H-M 'P 21/n'
_cod_database_code 7158244
_shelx_shelxl_version_number 2018/3
_shelx_space_group_comment
; 
The symmetry employed for this shelxl refinement is uniquely defined 
by the following loop, which should always be used as a source of 
symmetry information in preference to the above space-group names. 
They are only intended as comments. 
;
_shelx_estimated_absorpt_t_min 0.978
_shelx_estimated_absorpt_t_max 0.995

loop_
_space_group_symop_operation_xyz
'x, y, z'
'-x+1/2, y+1/2, -z+1/2'
'-x, -y, -z'
'x-1/2, -y-1/2, z-1/2'

loop_
_atom_site_label
_atom_site_type_symbol
_atom_site_fract_x
_atom_site_fract_y
_atom_site_fract_z
_atom_site_U_iso_or_equiv
_atom_site_adp_type
_atom_site_occupancy
_atom_site_site_symmetry_order
_atom_site_calc_flag
_atom_site_refinement_flags_posn
_atom_site_refinement_flags_adp
_atom_site_refinement_flags_occupancy
_atom_site_disorder_assembly
_atom_site_disorder_group
N1 N 0.6909(4) 0.4957(2) 0.59579(14) 0.0233(3) Uani 0.7 1 d . . P A 1
N2 N 0.5323(7) 0.4805(3) 0.63838(13) 0.0228(3) Uani 0.7 1 d . . P A 1
N3 N 0.3489(7) 0.5596(3) 0.63289(13) 0.0249(4) Uani 0.7 1 d . . P A 1
N4 N 0.3001(5) 0.7325(3) 0.54605(11) 0.0291(4) Uani 0.7 1 d . . P A 1
N5 N 0.4581(4) 0.75182(19) 0.50395(10) 0.0276(3) Uani 0.7 1 d . . P A 1
C1 C 0.3924(3) 0.6335(2) 0.58186(12) 0.0204(4) Uani 0.7 1 d . . P A 1
C2 C 0.6012(4) 0.5949(2) 0.56003(10) 0.0205(4) Uani 0.7 1 d . . P A 1
C3 C 0.6465(4) 0.6726(2) 0.50808(12) 0.0255(3) Uani 0.7 1 d D . P A 1
C4 C 0.8055(2) 0.69123(16) 0.46436(6) 0.0299(3) Uani 0.7 1 d D . P A 1
H4A H 0.935402 0.637182 0.465485 0.036 Uiso 0.7 1 calc R U P A 1
C5 C 0.7770(3) 0.78698(16) 0.41949(7) 0.0327(3) Uani 0.7 1 d D . P A 1
H5A H 0.887240 0.796657 0.389537 0.039 Uiso 0.7 1 calc R U P A 1
C6 C 0.5926(4) 0.8702(3) 0.41632(10) 0.0284(5) Uani 0.7 1 d D . P A 1
C7 C 0.5635(7) 0.9716(4) 0.37139(13) 0.0396(7) Uani 0.7 1 d D . P A 1
H7A H 0.673615 0.985608 0.341730 0.047 Uiso 0.7 1 calc R U P A 1
C8 C 0.3751(7) 1.0508(4) 0.37040(14) 0.0425(8) Uani 0.7 1 d D . P A 1
H8A H 0.356565 1.118710 0.339854 0.051 Uiso 0.7 1 calc R U P A 1
C9 C 0.2124(6) 1.0323(4) 0.41345(17) 0.0407(7) Uani 0.7 1 d D . P A 1
H9A H 0.084306 1.087963 0.412433 0.049 Uiso 0.7 1 calc R U P A 1
C10 C 0.2373(4) 0.9322(3) 0.45807(13) 0.0319(5) Uani 0.7 1 d D . P A 1
H10A H 0.126396 0.918653 0.487544 0.038 Uiso 0.7 1 calc R U P A 1
C11 C 0.4269(3) 0.85227(17) 0.45892(7) 0.0242(4) Uani 0.7 1 d D . P A 1
C12 C 0.5495(7) 0.3868(3) 0.68633(12) 0.0254(3) Uani 0.7 1 d D . P A 1
C13 C 0.3755(6) 0.3710(4) 0.72628(19) 0.0351(4) Uani 0.7 1 d D . P A 1
H13A H 0.247889 0.426613 0.722441 0.042 Uiso 0.7 1 calc R U P A 1
C14 C 0.3911(6) 0.2728(5) 0.77191(18) 0.0428(5) Uani 0.7 1 d D . P A 1
H14A H 0.272728 0.260376 0.799186 0.051 Uiso 0.7 1 calc R U P A 1
C15 C 0.5791(7) 0.1925(4) 0.77782(16) 0.0414(5) Uani 0.7 1 d D . P A 1
H15A H 0.587550 0.124266 0.808585 0.050 Uiso 0.7 1 calc R U P A 1
C16 C 0.7541(5) 0.2119(4) 0.73885(18) 0.0400(5) Uani 0.7 1 d D . P A 1
H16A H 0.883516 0.158332 0.743622 0.048 Uiso 0.7 1 calc R U P A 1
C17 C 0.7412(5) 0.3097(4) 0.69263(13) 0.0307(4) Uani 0.7 1 d D . P A 1
H17A H 0.860900 0.323558 0.665951 0.037 Uiso 0.7 1 calc R U P A 1
N1A N 0.6435(7) 0.6758(4) 0.5072(2) 0.0232(4) Uani 0.3 1 d D . P B 2
N2A N 0.4558(8) 0.7519(3) 0.50416(17) 0.0232(4) Uani 0.3 1 d D . P B 2
N3A N 0.3037(10) 0.7249(5) 0.5493(2) 0.0232(4) Uani 0.3 1 d D . P B 2
N4A N 0.3483(16) 0.5636(8) 0.6271(3) 0.0232(4) Uani 0.3 1 d D . P B 2
N5A N 0.5241(16) 0.4812(7) 0.6359(3) 0.0232(4) Uani 0.3 1 d D . P B 2
C1A C 0.4209(10) 0.6278(6) 0.5779(3) 0.0232(4) Uani 0.3 1 d D . P B 2
C2A C 0.6247(11) 0.5924(5) 0.5559(2) 0.0232(4) Uani 0.3 1 d D . P B 2
C3A C 0.6931(9) 0.4920(5) 0.5961(4) 0.0232(4) Uani 0.3 1 d D . P B 2
C4A C 0.8813(5) 0.4115(3) 0.60124(12) 0.0232(4) Uani 0.3 1 d D . P B 2
H4AA H 0.996964 0.420262 0.572824 0.028 Uiso 0.3 1 calc R U P B 2
C5A C 0.8968(5) 0.3187(3) 0.64840(11) 0.0232(4) Uani 0.3 1 d D . P B 2
H5AA H 1.025296 0.263970 0.652313 0.028 Uiso 0.3 1 calc R U P B 2
C6A C 0.7292(10) 0.3031(8) 0.6904(3) 0.0232(4) Uani 0.3 1 d D . P B 2
C7A C 0.7447(8) 0.2089(7) 0.7379(3) 0.0232(4) Uani 0.3 1 d D . P B 2
H7AA H 0.872224 0.153306 0.742024 0.028 Uiso 0.3 1 calc R U P B 2
C8A C 0.5743(10) 0.1958(7) 0.7792(3) 0.0232(4) Uani 0.3 1 d D . P B 2
H8AA H 0.585383 0.131479 0.811490 0.028 Uiso 0.3 1 calc R U P B 2
C9A C 0.3872(9) 0.2775(8) 0.7730(3) 0.0232(4) Uani 0.3 1 d D . P B 2
H9AA H 0.270855 0.268737 0.801152 0.028 Uiso 0.3 1 calc R U P B 2
C10A C 0.3702(10) 0.3717(7) 0.7257(3) 0.0232(4) Uani 0.3 1 d D . P B 2
H10B H 0.242602 0.427196 0.721617 0.028 Uiso 0.3 1 calc R U P B 2
C11A C 0.5415(14) 0.3844(7) 0.6844(2) 0.0232(4) Uani 0.3 1 d D . P B 2
C12A C 0.4361(9) 0.8488(4) 0.45847(19) 0.0529(18) Uani 0.3 1 d D . P B 2
C13A C 0.2490(11) 0.9312(7) 0.4547(4) 0.0529(18) Uani 0.3 1 d D . P B 2
H13B H 0.134989 0.920808 0.483540 0.063 Uiso 0.3 1 calc R U P B 2
C14A C 0.2297(16) 1.0286(9) 0.4087(5) 0.0529(18) Uani 0.3 1 d D . P B 2
H14B H 0.102354 1.084803 0.406140 0.063 Uiso 0.3 1 calc R U P B 2
C15A C 0.3970(18) 1.0437(9) 0.3665(4) 0.0529(18) Uani 0.3 1 d D . P B 2
H15B H 0.383579 1.110253 0.335135 0.063 Uiso 0.3 1 calc R U P B 2
C16A C 0.5836(17) 0.9616(10) 0.3701(3) 0.0529(18) Uani 0.3 1 d D . P B 2
H16B H 0.697383 0.972086 0.341258 0.063 Uiso 0.3 1 calc R U P B 2
C17A C 0.6041(12) 0.8638(8) 0.4162(3) 0.0529(18) Uani 0.3 1 d D . P B 2
H17B H 0.731550 0.807735 0.418778 0.063 Uiso 0.3 1 calc R U P B 2

loop_
_atom_site_aniso_label
_atom_site_aniso_U_11
_atom_site_aniso_U_22
_atom_site_aniso_U_33
_atom_site_aniso_U_23
_atom_site_aniso_U_13
_atom_site_aniso_U_12
N1 0.0220(6) 0.0228(6) 0.0252(6) -0.0035(5) 0.0007(5) -0.0004(5)
N2 0.0234(7) 0.0206(6) 0.0244(7) -0.0017(5) -0.0012(5) 0.0012(5)
N3 0.0247(6) 0.0239(7) 0.0262(9) 0.0007(6) 0.0025(7) 0.0038(5)
N4 0.0309(7) 0.0237(7) 0.0326(8) 0.0013(6) -0.0040(6) 0.0030(6)
N5 0.0350(7) 0.0224(6) 0.0254(7) -0.0012(5) -0.0059(5) -0.0043(5)
C1 0.0139(7) 0.0209(6) 0.0264(8) -0.0057(5) 0.0037(6) 0.0031(5)
C2 0.0170(7) 0.0208(6) 0.0236(7) -0.0057(5) 0.0023(5) 0.0001(5)
C3 0.0282(7) 0.0221(7) 0.0262(7) -0.0033(6) -0.0036(6) -0.0027(6)
C4 0.0270(6) 0.0334(8) 0.0293(7) -0.0043(6) 0.0010(5) -0.0023(6)
C5 0.0352(8) 0.0351(8) 0.0278(7) -0.0024(6) 0.0021(6) -0.0072(6)
C6 0.0427(11) 0.0230(9) 0.0196(8) -0.0019(6) -0.0035(7) -0.0016(8)
C7 0.0684(18) 0.0276(10) 0.0226(9) 0.0032(7) -0.0050(9) -0.0073(10)
C8 0.073(2) 0.0246(10) 0.0294(10) 0.0051(7) -0.0191(11) -0.0031(10)
C9 0.0591(16) 0.0238(10) 0.0389(12) 0.0013(8) -0.0232(10) 0.0072(10)
C10 0.0405(11) 0.0237(10) 0.0314(10) 0.0006(7) -0.0123(8) 0.0060(9)
C11 0.0354(9) 0.0169(8) 0.0201(8) -0.0009(6) -0.0096(7) -0.0003(7)
C12 0.0337(9) 0.0184(6) 0.0240(7) -0.0019(5) -0.0033(6) -0.0044(6)
C13 0.0378(10) 0.0311(9) 0.0364(9) 0.0061(7) 0.0015(7) -0.0025(7)
C14 0.0527(12) 0.0375(11) 0.0381(10) 0.0105(8) 0.0004(9) -0.0103(9)
C15 0.0597(13) 0.0289(9) 0.0355(10) 0.0081(7) -0.0133(9) -0.0084(9)
C16 0.0495(12) 0.0302(9) 0.0403(10) 0.0018(7) -0.0155(9) 0.0043(8)
C17 0.0338(10) 0.0259(9) 0.0323(8) -0.0025(6) -0.0045(7) 0.0017(6)
N1A 0.0198(7) 0.0259(8) 0.0238(7) -0.0027(6) 0.0011(5) 0.0020(6)
N2A 0.0198(7) 0.0259(8) 0.0238(7) -0.0027(6) 0.0011(5) 0.0020(6)
N3A 0.0198(7) 0.0259(8) 0.0238(7) -0.0027(6) 0.0011(5) 0.0020(6)
N4A 0.0198(7) 0.0259(8) 0.0238(7) -0.0027(6) 0.0011(5) 0.0020(6)
N5A 0.0198(7) 0.0259(8) 0.0238(7) -0.0027(6) 0.0011(5) 0.0020(6)
C1A 0.0198(7) 0.0259(8) 0.0238(7) -0.0027(6) 0.0011(5) 0.0020(6)
C2A 0.0198(7) 0.0259(8) 0.0238(7) -0.0027(6) 0.0011(5) 0.0020(6)
C3A 0.0198(7) 0.0259(8) 0.0238(7) -0.0027(6) 0.0011(5) 0.0020(6)
C4A 0.0198(7) 0.0259(8) 0.0238(7) -0.0027(6) 0.0011(5) 0.0020(6)
C5A 0.0198(7) 0.0259(8) 0.0238(7) -0.0027(6) 0.0011(5) 0.0020(6)
C6A 0.0198(7) 0.0259(8) 0.0238(7) -0.0027(6) 0.0011(5) 0.0020(6)
C7A 0.0198(7) 0.0259(8) 0.0238(7) -0.0027(6) 0.0011(5) 0.0020(6)
C8A 0.0198(7) 0.0259(8) 0.0238(7) -0.0027(6) 0.0011(5) 0.0020(6)
C9A 0.0198(7) 0.0259(8) 0.0238(7) -0.0027(6) 0.0011(5) 0.0020(6)
C10A 0.0198(7) 0.0259(8) 0.0238(7) -0.0027(6) 0.0011(5) 0.0020(6)
C11A 0.0198(7) 0.0259(8) 0.0238(7) -0.0027(6) 0.0011(5) 0.0020(6)
C12A 0.064(3) 0.040(3) 0.054(3) -0.002(2) -0.013(2) -0.021(2)
C13A 0.064(3) 0.040(3) 0.054(3) -0.002(2) -0.013(2) -0.021(2)
C14A 0.064(3) 0.040(3) 0.054(3) -0.002(2) -0.013(2) -0.021(2)
C15A 0.064(3) 0.040(3) 0.054(3) -0.002(2) -0.013(2) -0.021(2)
C16A 0.064(3) 0.040(3) 0.054(3) -0.002(2) -0.013(2) -0.021(2)
C17A 0.064(3) 0.040(3) 0.054(3) -0.002(2) -0.013(2) -0.021(2)

loop_
_atom_type_symbol
_atom_type_description
_atom_type_scat_dispersion_real
_atom_type_scat_dispersion_imag
_atom_type_scat_source
C C 0.0033 0.0016 'International Tables Vol C Tables 4.2.6.8 and 6.1.1.4'
H H 0.0000 0.0000 'International Tables Vol C Tables 4.2.6.8 and 6.1.1.4'
N N 0.0061 0.0033 'International Tables Vol C Tables 4.2.6.8 and 6.1.1.4'

loop_
_geom_angle_atom_site_label_1
_geom_angle_atom_site_label_2
_geom_angle_atom_site_label_3
_geom_angle
_geom_angle_site_symmetry_1
_geom_angle_site_symmetry_3
_geom_angle_publ_flag
C2 N1 N2 101.2(2) . . ?
N1 N2 N3 117.6(3) . . ?
N1 N2 C12 122.9(4) . . ?
N3 N2 C12 119.5(4) . . ?
N2 N3 C1 102.0(3) . . ?
N5 N4 C1 101.7(3) . . ?
N4 N5 C3 118.0(2) . . ?
N4 N5 C11 119.2(2) . . ?
C3 N5 C11 122.8(2) . . ?
N3 C1 N4 140.2(3) . . ?
N3 C1 C2 108.8(3) . . ?
N4 C1 C2 111.0(3) . . ?
N1 C2 C3 141.0(3) . . ?
N1 C2 C1 110.5(2) . . ?
C3 C2 C1 108.5(2) . . ?
C4 C3 N5 117.7(2) . . ?
C4 C3 C2 141.5(2) . . ?
N5 C3 C2 100.7(2) . . ?
C5 C4 C3 120.46(18) . . ?
C5 C4 H4A 119.8 . . ?
C3 C4 H4A 119.8 . . ?
C4 C5 C6 122.16(15) . . ?
C4 C5 H5A 118.9 . . ?
C6 C5 H5A 118.9 . . ?
C5 C6 C11 118.88(14) . . ?
C5 C6 C7 122.83(17) . . ?
C11 C6 C7 118.28(13) . . ?
C8 C7 C6 120.08(14) . . ?
C8 C7 H7A 120.0 . . ?
C6 C7 H7A 120.0 . . ?
C7 C8 C9 120.90(13) . . ?
C7 C8 H8A 119.5 . . ?
C9 C8 H8A 119.5 . . ?
C8 C9 C10 119.97(13) . . ?
C8 C9 H9A 120.0 . . ?
C10 C9 H9A 120.0 . . ?
C9 C10 C11 119.08(14) . . ?
C9 C10 H10A 120.5 . . ?
C11 C10 H10A 120.5 . . ?
C10 C11 C6 121.68(12) . . ?
C10 C11 N5 120.40(14) . . ?
C6 C11 N5 117.91(14) . . ?
C13 C12 C17 121.27(14) . . ?
C13 C12 N2 119.8(4) . . ?
C17 C12 N2 118.9(4) . . ?
C14 C13 C12 119.04(15) . . ?
C14 C13 H13A 120.5 . . ?
C12 C13 H13A 120.5 . . ?
C13 C14 C15 120.37(15) . . ?
C13 C14 H14A 119.8 . . ?
C15 C14 H14A 119.8 . . ?
C16 C15 C14 120.07(14) . . ?
C16 C15 H15A 120.0 . . ?
C14 C15 H15A 120.0 . . ?
C15 C16 C17 120.35(15) . . ?
C15 C16 H16A 119.8 . . ?
C17 C16 H16A 119.8 . . ?
C12 C17 C16 118.84(14) . . ?
C12 C17 H17A 120.6 . . ?
C16 C17 H17A 120.6 . . ?
C2A N1A N2A 106.8(5) . . ?
N1A N2A C12A 118.3(4) . . ?
N1A N2A N3A 115.1(4) . . ?
C12A N2A N3A 126.6(4) . . ?
C1A N3A N2A 96.6(6) . . ?
C1A N4A N5A 97.3(7) . . ?
N4A N5A C3A 117.7(7) . . ?
N4A N5A C11A 123.6(9) . . ?
C3A N5A C11A 118.8(9) . . ?
N4A C1A N3A 122.4(7) . . ?
N4A C1A C2A 118.4(7) . . ?
N3A C1A C2A 119.2(7) . . ?
N1A C2A C1A 102.2(6) . . ?
N1A C2A C3A 155.2(7) . . ?
C1A C2A C3A 102.6(5) . . ?
N5A C3A C2A 104.0(5) . . ?
N5A C3A C4A 122.0(8) . . ?
C2A C3A C4A 134.0(8) . . ?
C5A C4A C3A 118.8(5) . . ?
C5A C4A H4AA 120.6 . . ?
C3A C4A H4AA 120.6 . . ?
C4A C5A C6A 121.8(5) . . ?
C4A C5A H5AA 119.1 . . ?
C6A C5A H5AA 119.1 . . ?
C5A C6A C7A 121.7(6) . . ?
C5A C6A C11A 118.7(6) . . ?
C7A C6A C11A 119.6(2) . . ?
C8A C7A C6A 120.4(2) . . ?
C8A C7A H7AA 119.8 . . ?
C6A C7A H7AA 119.8 . . ?
C7A C8A C9A 119.7(2) . . ?
C7A C8A H8AA 120.1 . . ?
C9A C8A H8AA 120.1 . . ?
C10A C9A C8A 120.4(2) . . ?
C10A C9A H9AA 119.8 . . ?
C8A C9A H9AA 119.8 . . ?
C9A C10A C11A 119.7(2) . . ?
C9A C10A H10B 120.2 . . ?
C11A C10A H10B 120.2 . . ?
C10A C11A C6A 120.3(2) . . ?
C10A C11A N5A 119.7(7) . . ?
C6A C11A N5A 120.0(7) . . ?
N2A C12A C13A 120.0(2) . . ?
N2A C12A C17A 119.8(2) . . ?
C13A C12A C17A 120.19(19) . . ?
C14A C13A C12A 119.9(2) . . ?
C14A C13A H13B 120.0 . . ?
C12A C13A H13B 120.0 . . ?
C13A C14A C15A 120.0(2) . . ?
C13A C14A H14B 120.0 . . ?
C15A C14A H14B 120.0 . . ?
C16A C15A C14A 120.1(2) . . ?
C16A C15A H15B 119.9 . . ?
C14A C15A H15B 119.9 . . ?
C15A C16A C17A 120.1(2) . . ?
C15A C16A H16B 119.9 . . ?
C17A C16A H16B 119.9 . . ?
C12A C17A C16A 119.6(2) . . ?
C12A C17A H17B 120.2 . . ?
C16A C17A H17B 120.2 . . ?

loop_
_geom_bond_atom_site_label_1
_geom_bond_atom_site_label_2
_geom_bond_distance
_geom_bond_site_symmetry_2
_geom_bond_publ_flag
N1 C2 1.359(2) . ?
N1 N2 1.361(2) . ?
N2 N3 1.361(2) . ?
N2 C12 1.399(2) . ?
N3 C1 1.363(2) . ?
N4 N5 1.355(2) . ?
N4 C1 1.364(2) . ?
N5 C3 1.385(2) . ?
N5 C11 1.4052(19) . ?
C1 C2 1.4139(19) . ?
C2 C3 1.402(2) . ?
C3 C4 1.383(3) . ?
C4 C5 1.3694(18) . ?
C4 H4A 0.9500 . ?
C5 C6 1.386(2) . ?
C5 H5A 0.9500 . ?
C6 C11 1.3951(17) . ?
C6 C7 1.4082(17) . ?
C7 C8 1.3822(19) . ?
C7 H7A 0.9500 . ?
C8 C9 1.389(2) . ?
C8 H8A 0.9500 . ?
C9 C10 1.3919(17) . ?
C9 H9A 0.9500 . ?
C10 C11 1.3922(17) . ?
C10 H10A 0.9500 . ?
C12 C13 1.3916(18) . ?
C12 C17 1.3937(18) . ?
C13 C14 1.3909(19) . ?
C13 H13A 0.9500 . ?
C14 C15 1.391(2) . ?
C14 H14A 0.9500 . ?
C15 C16 1.388(2) . ?
C15 H15A 0.9500 . ?
C16 C17 1.3966(18) . ?
C16 H16A 0.9500 . ?
C17 H17A 0.9500 . ?
N1A C2A 1.351(3) . ?
N1A N2A 1.363(3) . ?
N2A C12A 1.385(2) . ?
N2A N3A 1.390(3) . ?
N3A C1A 1.339(3) . ?
N4A C1A 1.329(3) . ?
N4A N5A 1.350(3) . ?
N5A C3A 1.362(3) . ?
N5A C11A 1.430(3) . ?
C1A C2A 1.380(3) . ?
C2A C3A 1.382(3) . ?
C3A C4A 1.392(3) . ?
C4A C5A 1.380(3) . ?
C4A H4AA 0.9500 . ?
C5A C6A 1.391(3) . ?
C5A H5AA 0.9500 . ?
C6A C7A 1.395(2) . ?
C6A C11A 1.396(2) . ?
C7A C8A 1.392(2) . ?
C7A H7AA 0.9500 . ?
C8A C9A 1.396(2) . ?
C8A H8AA 0.9500 . ?
C9A C10A 1.391(2) . ?
C9A H9AA 0.9500 . ?
C10A C11A 1.396(2) . ?
C10A H10B 0.9500 . ?
C12A C13A 1.395(2) . ?
C12A C17A 1.397(2) . ?
C13A C14A 1.393(2) . ?
C13A H13B 0.9500 . ?
C14A C15A 1.394(3) . ?
C14A H14B 0.9500 . ?
C15A C16A 1.391(3) . ?
C15A H15B 0.9500 . ?
C16A C17A 1.397(2) . ?
C16A H16B 0.9500 . ?
C17A H17B 0.9500 . ?

loop_
_geom_torsion_atom_site_label_1
_geom_torsion_atom_site_label_2
_geom_torsion_atom_site_label_3
_geom_torsion_atom_site_label_4
_geom_torsion
_geom_torsion_site_symmetry_1
_geom_torsion_site_symmetry_2
_geom_torsion_site_symmetry_3
_geom_torsion_site_symmetry_4
_geom_torsion_publ_flag
C2 N1 N2 N3 0.63(17) . . . . ?
C2 N1 N2 C12 179.80(14) . . . . ?
N1 N2 N3 C1 -0.07(18) . . . . ?
C12 N2 N3 C1 -179.27(13) . . . . ?
C1 N4 N5 C3 0.98(16) . . . . ?
C1 N4 N5 C11 -177.79(15) . . . . ?
N2 N3 C1 N4 -179.72(19) . . . . ?
N2 N3 C1 C2 -0.52(16) . . . . ?
N5 N4 C1 N3 178.46(19) . . . . ?
N5 N4 C1 C2 -0.73(16) . . . . ?
N2 N1 C2 C3 179.23(19) . . . . ?
N2 N1 C2 C1 -0.92(15) . . . . ?
N3 C1 C2 N1 0.96(17) . . . . ?
N4 C1 C2 N1 -179.59(13) . . . . ?
N3 C1 C2 C3 -179.13(13) . . . . ?
N4 C1 C2 C3 0.32(17) . . . . ?
N4 N5 C3 C4 178.91(17) . . . . ?
C11 N5 C3 C4 -2.4(2) . . . . ?
N4 N5 C3 C2 -0.79(16) . . . . ?
C11 N5 C3 C2 177.93(15) . . . . ?
N1 C2 C3 C4 0.5(4) . . . . ?
C1 C2 C3 C4 -179.3(2) . . . . ?
N1 C2 C3 N5 -179.90(19) . . . . ?
C1 C2 C3 N5 0.24(15) . . . . ?
N5 C3 C4 C5 1.2(2) . . . . ?
C2 C3 C4 C5 -179.2(2) . . . . ?
C3 C4 C5 C6 1.2(3) . . . . ?
C4 C5 C6 C11 -2.5(3) . . . . ?
C4 C5 C6 C7 178.29(17) . . . . ?
C5 C6 C7 C8 179.5(3) . . . . ?
C11 C6 C7 C8 0.3(2) . . . . ?
C6 C7 C8 C9 0.2(3) . . . . ?
C7 C8 C9 C10 -0.5(3) . . . . ?
C8 C9 C10 C11 0.3(2) . . . . ?
C9 C10 C11 C6 0.2(2) . . . . ?
C9 C10 C11 N5 179.04(14) . . . . ?
C5 C6 C11 C10 -179.8(3) . . . . ?
C7 C6 C11 C10 -0.5(2) . . . . ?
C5 C6 C11 N5 1.3(3) . . . . ?
C7 C6 C11 N5 -179.39(14) . . . . ?
N4 N5 C11 C10 0.9(2) . . . . ?
C3 N5 C11 C10 -177.83(19) . . . . ?
N4 N5 C11 C6 179.77(17) . . . . ?
C3 N5 C11 C6 1.1(2) . . . . ?
N1 N2 C12 C13 -176.31(16) . . . . ?
N3 N2 C12 C13 2.8(2) . . . . ?
N1 N2 C12 C17 3.0(2) . . . . ?
N3 N2 C12 C17 -177.85(14) . . . . ?
C17 C12 C13 C14 -2.4(3) . . . . ?
N2 C12 C13 C14 176.91(17) . . . . ?
C12 C13 C14 C15 0.7(3) . . . . ?
C13 C14 C15 C16 1.2(3) . . . . ?
C14 C15 C16 C17 -1.5(3) . . . . ?
C13 C12 C17 C16 2.2(3) . . . . ?
N2 C12 C17 C16 -177.13(16) . . . . ?
C15 C16 C17 C12 -0.2(3) . . . . ?
C2A N1A N2A C12A 178.5(2) . . . . ?
C2A N1A N2A N3A 0.00(8) . . . . ?
N1A N2A N3A C1A 0.01(8) . . . . ?
C12A N2A N3A C1A -178.4(2) . . . . ?
C1A N4A N5A C3A 0.0(2) . . . . ?
C1A N4A N5A C11A 179.98(18) . . . . ?
N5A N4A C1A N3A 179.98(16) . . . . ?
N5A N4A C1A C2A 0.0(2) . . . . ?
N2A N3A C1A N4A -179.99(16) . . . . ?
N2A N3A C1A C2A -0.02(16) . . . . ?
N2A N1A C2A C1A -0.01(14) . . . . ?
N2A N1A C2A C3A 180.0(4) . . . . ?
N4A C1A C2A N1A 179.99(15) . . . . ?
N3A C1A C2A N1A 0.0(2) . . . . ?
N4A C1A C2A C3A 0.0(2) . . . . ?
N3A C1A C2A C3A -179.98(15) . . . . ?
N4A N5A C3A C2A 0.0(2) . . . . ?
C11A N5A C3A C2A -179.99(16) . . . . ?
N4A N5A C3A C4A -179.88(17) . . . . ?
C11A N5A C3A C4A 0.1(3) . . . . ?
N1A C2A C3A N5A 180.0(3) . . . . ?
C1A C2A C3A N5A 0.01(19) . . . . ?
N1A C2A C3A C4A -0.1(5) . . . . ?
C1A C2A C3A C4A 179.9(2) . . . . ?
N5A C3A C4A C5A -0.3(3) . . . . ?
C2A C3A C4A C5A 179.81(19) . . . . ?
C3A C4A C5A C6A 0.5(2) . . . . ?
C4A C5A C6A C7A 179.74(17) . . . . ?
C4A C5A C6A C11A -0.3(3) . . . . ?
C5A C6A C7A C8A 179.91(17) . . . . ?
C11A C6A C7A C8A 0.0(3) . . . . ?
C6A C7A C8A C9A 0.0(3) . . . . ?
C7A C8A C9A C10A 0.0(3) . . . . ?
C8A C9A C10A C11A 0.0(3) . . . . ?
C9A C10A C11A C6A 0.0(3) . . . . ?
C9A C10A C11A N5A 179.99(17) . . . . ?
C5A C6A C11A C10A -179.91(17) . . . . ?
C7A C6A C11A C10A 0.0(3) . . . . ?
C5A C6A C11A N5A 0.1(3) . . . . ?
C7A C6A C11A N5A -179.97(17) . . . . ?
N4A N5A C11A C10A 0.0(3) . . . . ?
C3A N5A C11A C10A -179.98(17) . . . . ?
N4A N5A C11A C6A -179.99(18) . . . . ?
C3A N5A C11A C6A 0.0(3) . . . . ?
N1A N2A C12A C13A -178.3(4) . . . . ?
N3A N2A C12A C13A 0.0(4) . . . . ?
N1A N2A C12A C17A 1.7(4) . . . . ?
N3A N2A C12A C17A 180.0(4) . . . . ?
N2A C12A C13A C14A 179.99(9) . . . . ?
C17A C12A C13A C14A 0.01(12) . . . . ?
C12A C13A C14A C15A 0.0(2) . . . . ?
C13A C14A C15A C16A 0.0(3) . . . . ?
C14A C15A C16A C17A -0.1(3) . . . . ?
N2A C12A C17A C16A 179.96(12) . . . . ?
C13A C12A C17A C16A -0.06(19) . . . . ?
C15A C16A C17A C12A 0.1(3) . . . . ?
